data_9016695
loop_
_publ_author_name
'Crosnier-Lopez M'
'Duroy, H.'
'Fourquet, J.'

_publ_section_title
;
 About the crystal structure of CuNb(OH,F)7*3H2O
 _cod_database_code 1000364
;
_journal_name_full 'Journal of Solid State Chemistry'
_journal_page_first 398
_journal_page_last 401
_journal_paper_doi 10.1006/jssc.1994.1058
_journal_volume 108
_journal_year 1994
_chemical_formula_sum 'Cu F4 Nb O6'
_space_group_IT_number 14
_symmetry_space_group_name_Hall '-P 2ybc'
_symmetry_space_group_name_H-M 'P 1 21/c 1'
_cell_angle_alpha 90
_cell_angle_beta 103.36
_cell_angle_gamma 90
_cell_length_a 5.590
_cell_length_b 9.978
_cell_length_c 7.544
_cell_formula_units_Z 2
_cell_volume 409.394
_database_code_amcsd 0013796
_exptl_crystal_density_diffrn 2.664
_cod_original_formula_sum 'Nb Cu O6 F4'
_cod_database_code 9016695
_amcsd_formula_title 'Cu F4 H9 Nb O6'

loop_
_space_group_symop_operation_xyz
x,y,z
x,1/2-y,1/2+z
-x,1/2+y,1/2-z
-x,-y,-z

loop_
_atom_site_aniso_label
_atom_site_aniso_U_11
_atom_site_aniso_U_22
_atom_site_aniso_U_33
_atom_site_aniso_U_12
_atom_site_aniso_U_13
_atom_site_aniso_U_23
Nb1 0.02410 0.02220 0.01660 -0.00710 0.00010 -0.00610
Cu1 0.02300 0.02110 0.01460 -0.01090 0.00640 -0.00010
O1 0.05920 0.03580 0.04710 0.03250 0.02740 -0.00180
O2 0.06560 0.05600 0.05260 0.00470 0.01190 -0.00680
O3 0.05920 0.03580 0.04710 0.03250 0.02740 -0.00180
O4 0.06560 0.05600 0.05260 0.00470 0.01190 -0.00680
F1 0.05920 0.03580 0.04710 0.03250 0.02740 -0.00180
F2 0.06560 0.05600 0.05260 0.00470 0.01190 -0.00680
O5 0.04790 0.04460 0.02780 -0.00660 0.01500 0.00810
O6 0.04700 0.01980 0.02390 0.01310 0.02320 -0.00510
F3 0.04790 0.04460 0.02780 -0.00660 0.01500 0.00810
F4 0.04700 0.01980 0.02390 0.01310 0.02320 -0.00510
F5 0.04480 0.04880 0.01820 0.00250 -0.00820 0.00070

loop_
_atom_site_label
_atom_site_fract_x
_atom_site_fract_y
_atom_site_fract_z
_atom_site_occupancy
Nb1 0.50000 0.00000 0.50000 1.00000
Cu1 0.00000 0.00000 0.00000 1.00000
O1 0.22870 0.37480 0.42320 0.75000
O2 0.13350 0.65410 0.39370 0.75000
O3 0.22870 0.37480 0.42320 0.12500
O4 0.13350 0.65410 0.39370 0.12500
F1 0.22870 0.37480 0.42320 0.12500
F2 0.13350 0.65410 0.39370 0.12500
O5 0.27490 0.12430 0.56820 0.62500
O6 0.36280 0.64510 0.11590 0.62500
F3 0.27490 0.12430 0.56820 0.37500
F4 0.36280 0.64510 0.11590 0.37500
F5 0.73510 0.46130 0.22120 1.00000

loop_
_cod_related_entry_id
_cod_related_entry_database
_cod_related_entry_code
1 AMCSD 0013796
